data_7129296
loop_
_publ_author_name
'Jiang, Shengjie'
'Cai, Yanping'
'Carpentier, Ambre'
'del Rosal, Iker'
'Maron, Laurent'
'Xu, Xin'

_publ_section_title
;
 Nickel-catalyzed synthesis of Zn(i)--Zn(i) bonded compounds
;
_journal_name_full 'Chemical Communications'
_journal_paper_doi 10.1039/D1CC05719G
_journal_year 2021
_chemical_formula_moiety 'C25 H43 N2 P Zn'
_chemical_formula_sum 'C25 H43 N2 P Zn'
_chemical_formula_weight 467.95
_space_group_crystal_system monoclinic
_space_group_IT_number 14
_space_group_name_Hall '-P 2ybc'
_space_group_name_H-M_alt 'P 1 21/c 1'
_atom_sites_solution_hydrogens mixed
_atom_sites_solution_primary dual
_audit_creation_date 2019-09-15
_audit_creation_method
;
Olex2 1.2
(compiled 2018.05.29 svn.r3508 for OlexSys, GUI svn.r5506)
;
_audit_update_record
;
2021-07-27 deposited with the CCDC.	2021-11-15 downloaded from the CCDC.
;
_cell_angle_alpha 90
_cell_angle_beta 114.562(7)
_cell_angle_gamma 90
_cell_formula_units_Z 4
_cell_length_a 17.8843(11)
_cell_length_b 10.2159(5)
_cell_length_c 15.6744(9)
_cell_measurement_reflns_used 6769
_cell_measurement_temperature 223
_cell_measurement_theta_max 28.9900
_cell_measurement_theta_min 3.2120
_cell_volume 2604.6(3)
_computing_cell_refinement
;
CrysAlisPro, Agilent Technologies,
Version 1.171.36.32 (release 02-08-2013 CrysAlis171 .NET)
(compiled Aug  2 2013,16:46:58)
;
_computing_data_collection
;
CrysAlisPro, Agilent Technologies,
Version 1.171.36.32 (release 02-08-2013 CrysAlis171 .NET)
(compiled Aug  2 2013,16:46:58)
;
_computing_data_reduction
;
CrysAlisPro, Agilent Technologies,
Version 1.171.36.32 (release 02-08-2013 CrysAlis171 .NET)
(compiled Aug  2 2013,16:46:58)
;
_computing_molecular_graphics 'Olex2 (Dolomanov et al., 2009)'
_computing_publication_material 'Olex2 (Dolomanov et al., 2009)'
_computing_structure_refinement 'ShelXL (Sheldrick, 2015)'
_computing_structure_solution 'ShelXT (Sheldrick, 2015)'
_diffrn_ambient_temperature 223
_diffrn_detector_area_resol_mean 10.4471
_diffrn_measured_fraction_theta_full 0.998
_diffrn_measured_fraction_theta_max 0.877
_diffrn_measurement_details
;
#__ type_ start__ end____ width___ exp.time_
  1 omega  -67.00   48.00   1.0000   12.0000
omega____ theta____ kappa____ phi______ frames
    -       13.8077  -19.0000  -60.0000 115

#__ type_ start__ end____ width___ exp.time_
  2 omega   12.00   55.00   1.0000   12.0000
omega____ theta____ kappa____ phi______ frames
    -       13.8077  -99.0000  -30.0000 43

#__ type_ start__ end____ width___ exp.time_
  3 omega  -12.00   15.00   1.0000   12.0000
omega____ theta____ kappa____ phi______ frames
    -       13.8077  -38.0000  -90.0000 27

#__ type_ start__ end____ width___ exp.time_
  4 omega   19.00   46.00   1.0000   12.0000
omega____ theta____ kappa____ phi______ frames
    -      -14.5889   38.0000  -30.0000 27

#__ type_ start__ end____ width___ exp.time_
  5 omega -105.00  -57.00   1.0000   12.0000
omega____ theta____ kappa____ phi______ frames
    -      -14.5889 -178.0000   90.0000 48
;
_diffrn_measurement_device_type 'Xcalibur, Atlas, Gemini'
_diffrn_measurement_method '\w scans'
_diffrn_orient_matrix_UB_11 0.0259551000
_diffrn_orient_matrix_UB_12 -0.0263152000
_diffrn_orient_matrix_UB_13 0.0443944000
_diffrn_orient_matrix_UB_21 0.0204684000
_diffrn_orient_matrix_UB_22 0.0610268000
_diffrn_orient_matrix_UB_23 0.0130882000
_diffrn_orient_matrix_UB_31 -0.0284366000
_diffrn_orient_matrix_UB_32 0.0200389000
_diffrn_orient_matrix_UB_33 0.0182642000
_diffrn_radiation_monochromator graphite
_diffrn_radiation_type MoK\a
_diffrn_radiation_wavelength 0.71073
_diffrn_reflns_av_R_equivalents 0.0285
_diffrn_reflns_av_unetI/netI 0.0369
_diffrn_reflns_Laue_measured_fraction_full 0.998
_diffrn_reflns_Laue_measured_fraction_max 0.877
_diffrn_reflns_limit_h_max 17
_diffrn_reflns_limit_h_min -24
_diffrn_reflns_limit_k_max 12
_diffrn_reflns_limit_k_min -14
_diffrn_reflns_limit_l_max 22
_diffrn_reflns_limit_l_min -14
_diffrn_reflns_number 17437
_diffrn_reflns_point_group_measured_fraction_full 0.998
_diffrn_reflns_point_group_measured_fraction_max 0.877
_diffrn_reflns_theta_full 25.242
_diffrn_reflns_theta_max 30.237
_diffrn_reflns_theta_min 2.914
_diffrn_source 'Enhance (Mo) X-ray Source'
_exptl_absorpt_coefficient_mu 1.017
_exptl_absorpt_correction_T_max 1.00000
_exptl_absorpt_correction_T_min 0.76993
_exptl_absorpt_correction_type multi-scan
_exptl_absorpt_process_details
;
CrysAlisPro, Agilent Technologies,
Version 1.171.36.32 (release 02-08-2013 CrysAlis171 .NET)
(compiled Aug  2 2013,16:46:58)
Empirical absorption correction using spherical harmonics,
 implemented in SCALE3 ABSPACK scaling algorithm.
;
_exptl_crystal_colour colourless
_exptl_crystal_colour_primary colourless
_exptl_crystal_density_diffrn 1.193
_exptl_crystal_description block
_exptl_crystal_F_000 1008
_exptl_crystal_size_max 0.22
_exptl_crystal_size_mid 0.15
_exptl_crystal_size_min 0.12
_refine_diff_density_max 0.348
_refine_diff_density_min -0.254
_refine_diff_density_rms 0.055
_refine_ls_extinction_method none
_refine_ls_goodness_of_fit_ref 1.050
_refine_ls_hydrogen_treatment mixed
_refine_ls_matrix_type full
_refine_ls_number_parameters 276
_refine_ls_number_reflns 6825
_refine_ls_number_restraints 0
_refine_ls_restrained_S_all 1.050
_refine_ls_R_factor_all 0.0587
_refine_ls_R_factor_gt 0.0397
_refine_ls_shift/su_max 0.002
_refine_ls_shift/su_mean 0.000
_refine_ls_structure_factor_coef Fsqd
_refine_ls_weighting_details 'w=1/[\s^2^(Fo^2^)+(0.0475P)^2^+0.6644P] where P=(Fo^2^+2Fc^2^)/3'
_refine_ls_weighting_scheme calc
_refine_ls_wR_factor_gt 0.0964
_refine_ls_wR_factor_ref 0.1073
_reflns_Friedel_coverage 0.000
_reflns_number_gt 5260
_reflns_number_total 6825
_reflns_threshold_expression 'I > 2\s(I)'
_cod_data_source_file d1cc05719g2.cif
_cod_data_source_block Complex_1c
_cod_database_code 7129296
_shelx_shelxl_version_number 2018/3
_chemical_oxdiff_formula 'C H O N P Zn'
_shelx_space_group_comment
;
The symmetry employed for this shelxl refinement is uniquely defined
by the following loop, which should always be used as a source of
symmetry information in preference to the above space-group names.
They are only intended as comments.
;
_reflns_odcompleteness_completeness 99.79
_reflns_odcompleteness_iscentric 1
_reflns_odcompleteness_theta 27.42
_olex2_refinement_description
;
1. Fixed Uiso
 At 1.2 times of:
  All C(H) groups, All C(H,H) groups
 At 1.5 times of:
  All C(H,H,H) groups
2.a Ternary CH refined with riding coordinates:
 C23(H23), C20(H20), C8(H8), C11(H11)
2.b Secondary CH2 refined with riding coordinates:
 C7(H7A,H7B), C6(H6A,H6B)
2.c Aromatic/amide H refined with riding coordinates:
 C18(H18), C16(H16), C17(H17), C3(H3)
2.d Idealised Me refined as rotating group:
 C1(H1A,H1B,H1C), C5(H5A,H5B,H5C), C25(H25A,H25B,H25C), C24(H24A,H24B,H24C),
 C9(H9A,H9B,H9C), C22(H22A,H22B,H22C), C21(H21A,H21B,H21C), C10(H10A,H10B,H10C),
  C13(H13A,H13B,H13C), C12(H12A,H12B,H12C)
;
_olex2_submission_special_instructions 'No special instructions were received'

loop_
_space_group_symop_operation_xyz
'x, y, z'
'-x, y+1/2, -z+1/2'
'-x, -y, -z'
'x, -y-1/2, z-1/2'

loop_
_atom_site_label
_atom_site_type_symbol
_atom_site_fract_x
_atom_site_fract_y
_atom_site_fract_z
_atom_site_U_iso_or_equiv
_atom_site_adp_type
_atom_site_occupancy
_atom_site_site_symmetry_order
_atom_site_calc_flag
_atom_site_refinement_flags_posn
_atom_site_refinement_flags_adp
_atom_site_refinement_flags_occupancy
_atom_site_disorder_assembly
_atom_site_disorder_group
Zn1 Zn 0.80455(2) 0.33802(2) 0.49825(2) 0.03633(9) Uani 1 1 d . . . . .
H H 0.8129(12) 0.254(2) 0.3973(15) 0.046(6) Uiso 1 1 d . . . . .
P1 P 0.71158(3) 0.19681(5) 0.55776(4) 0.03907(14) Uani 1 1 d . . . . .
N1 N 0.79789(9) 0.53003(16) 0.51301(10) 0.0294(3) Uani 1 1 d . . . . .
N2 N 0.87922(10) 0.30251(18) 0.63231(12) 0.0365(4) Uani 1 1 d . . . . .
C15 C 0.67189(11) 0.60820(19) 0.38380(13) 0.0321(4) Uani 1 1 d . . . . .
C23 C 0.89932(13) 0.6598(2) 0.43199(14) 0.0403(5) Uani 1 1 d . . . . .
H23 H 0.916821 0.628307 0.496478 0.048 Uiso 1 1 calc R . . . .
C20 C 0.61952(12) 0.5437(2) 0.42752(14) 0.0391(5) Uani 1 1 d . . . . .
H20 H 0.654051 0.478449 0.472494 0.047 Uiso 1 1 calc R . . . .
C18 C 0.76553(13) 0.7352(2) 0.30478(14) 0.0430(5) Uani 1 1 d . . . . .
H18 H 0.796246 0.778887 0.278210 0.052 Uiso 1 1 calc R . . . .
C1 C 0.82975(13) 0.7365(2) 0.60008(14) 0.0394(5) Uani 1 1 d . . . . .
H1A H 0.854050 0.778198 0.562856 0.059 Uiso 1 1 calc GR . . . .
H1B H 0.857500 0.764777 0.664059 0.059 Uiso 1 1 calc GR . . . .
H1C H 0.772668 0.759755 0.576470 0.059 Uiso 1 1 calc GR . . . .
C16 C 0.63450(13) 0.6750(2) 0.29928(14) 0.0400(5) Uani 1 1 d . . . . .
H16 H 0.577440 0.677358 0.268785 0.048 Uiso 1 1 calc R . . . .
C17 C 0.68102(14) 0.7381(2) 0.25981(14) 0.0458(5) Uani 1 1 d . . . . .
H17 H 0.655277 0.782375 0.203150 0.055 Uiso 1 1 calc R . . . .
C7 C 0.79998(14) 0.1223(2) 0.65562(16) 0.0464(5) Uani 1 1 d . . . . .
H7A H 0.799199 0.148802 0.714671 0.056 Uiso 1 1 calc R . . . .
H7B H 0.795043 0.027729 0.651264 0.056 Uiso 1 1 calc R . . . .
C6 C 0.88212(14) 0.1633(2) 0.65425(18) 0.0470(5) Uani 1 1 d . . . . .
H6A H 0.926750 0.146375 0.714939 0.056 Uiso 1 1 calc R . . . .
H6B H 0.891873 0.112889 0.607433 0.056 Uiso 1 1 calc R . . . .
C5 C 0.94681(15) 0.3555(3) 0.80141(16) 0.0541(6) Uani 1 1 d . . . . .
H5A H 0.908187 0.320171 0.823277 0.081 Uiso 1 1 calc GR . . . .
H5B H 0.972249 0.432025 0.837263 0.081 Uiso 1 1 calc GR . . . .
H5C H 0.988179 0.291176 0.808728 0.081 Uiso 1 1 calc GR . . . .
C25 C 0.92754(14) 0.5594(3) 0.37925(17) 0.0558(6) Uani 1 1 d . . . . .
H25A H 0.904140 0.475568 0.381369 0.084 Uiso 1 1 calc GR . . . .
H25B H 0.986422 0.553218 0.408118 0.084 Uiso 1 1 calc GR . . . .
H25C H 0.909772 0.586420 0.315128 0.084 Uiso 1 1 calc GR . . . .
C8 C 0.64869(14) 0.2641(3) 0.61665(17) 0.0524(6) Uani 1 1 d . . . . .
H8 H 0.597846 0.298005 0.567298 0.063 Uiso 1 1 calc R . . . .
C24 C 0.94127(16) 0.7908(3) 0.43644(18) 0.0599(7) Uani 1 1 d . . . . .
H24A H 0.932446 0.817524 0.374252 0.090 Uiso 1 1 calc GR . . . .
H24B H 0.999190 0.782322 0.474312 0.090 Uiso 1 1 calc GR . . . .
H24C H 0.918653 0.855320 0.463582 0.090 Uiso 1 1 calc GR . . . .
C9 C 0.69251(16) 0.3793(3) 0.67844(18) 0.0581(6) Uani 1 1 d . . . . .
H9A H 0.738342 0.347996 0.732951 0.087 Uiso 1 1 calc GR . . . .
H9B H 0.655062 0.424989 0.697452 0.087 Uiso 1 1 calc GR . . . .
H9C H 0.711845 0.437605 0.643990 0.087 Uiso 1 1 calc GR . . . .
C22 C 0.54518(16) 0.4727(3) 0.35758(19) 0.0653(7) Uani 1 1 d . . . . .
H22A H 0.517994 0.427205 0.390255 0.098 Uiso 1 1 calc GR . . . .
H22B H 0.562307 0.410961 0.323088 0.098 Uiso 1 1 calc GR . . . .
H22C H 0.508014 0.534826 0.314982 0.098 Uiso 1 1 calc GR . . . .
C11 C 0.65441(18) 0.0541(3) 0.49048(19) 0.0675(8) Uani 1 1 d . . . . .
H11 H 0.650461 -0.011648 0.533968 0.081 Uiso 1 1 calc R . . . .
C21 C 0.59377(19) 0.6429(3) 0.4822(2) 0.0696(8) Uani 1 1 d . . . . .
H21A H 0.641794 0.682962 0.529165 0.104 Uiso 1 1 calc GR . . . .
H21B H 0.563128 0.599717 0.511734 0.104 Uiso 1 1 calc GR . . . .
H21C H 0.560102 0.708962 0.440131 0.104 Uiso 1 1 calc GR . . . .
C10 C 0.6238(2) 0.1624(3) 0.6720(2) 0.0853(11) Uani 1 1 d . . . . .
H10A H 0.593746 0.092871 0.630843 0.128 Uiso 1 1 calc GR . . . .
H10B H 0.589746 0.203261 0.698294 0.128 Uiso 1 1 calc GR . . . .
H10C H 0.672166 0.127490 0.721620 0.128 Uiso 1 1 calc GR . . . .
C13 C 0.7032(3) -0.0033(3) 0.4387(2) 0.0927(11) Uani 1 1 d . . . . .
H13A H 0.702541 0.057327 0.391639 0.139 Uiso 1 1 calc GR . . . .
H13B H 0.678556 -0.084348 0.409541 0.139 Uiso 1 1 calc GR . . . .
H13C H 0.758890 -0.018708 0.482611 0.139 Uiso 1 1 calc GR . . . .
C12 C 0.5680(2) 0.0929(4) 0.4213(2) 0.1012(13) Uani 1 1 d . . . . .
H12A H 0.537360 0.123493 0.455148 0.152 Uiso 1 1 calc GR . . . .
H12B H 0.540771 0.018248 0.384066 0.152 Uiso 1 1 calc GR . . . .
H12C H 0.571407 0.161223 0.381019 0.152 Uiso 1 1 calc GR . . . .
C4 C 0.90205(11) 0.3922(2) 0.69811(14) 0.0370(4) Uani 1 1 d . . . . .
C14 C 0.75797(11) 0.60530(18) 0.42865(12) 0.0290(4) Uani 1 1 d . . . . .
C3 C 0.88546(11) 0.5267(2) 0.67895(13) 0.0345(4) Uani 1 1 d . . . . .
H3 H 0.910358 0.581729 0.730355 0.041 Uiso 1 1 calc R . . . .
C2 C 0.83767(11) 0.59004(19) 0.59516(12) 0.0301(4) Uani 1 1 d . . . . .
C19 C 0.80597(12) 0.66871(19) 0.38856(13) 0.0341(4) Uani 1 1 d . . . . .

loop_
_atom_site_aniso_label
_atom_site_aniso_U_11
_atom_site_aniso_U_22
_atom_site_aniso_U_33
_atom_site_aniso_U_23
_atom_site_aniso_U_13
_atom_site_aniso_U_12
Zn1 0.04247(15) 0.03519(14) 0.03063(13) -0.00021(10) 0.01451(11) 0.00335(10)
P1 0.0393(3) 0.0354(3) 0.0359(3) 0.0060(2) 0.0091(2) -0.0050(2)
N1 0.0296(8) 0.0341(8) 0.0243(7) 0.0015(6) 0.0110(6) -0.0009(6)
N2 0.0287(8) 0.0413(9) 0.0369(9) 0.0077(8) 0.0109(7) 0.0047(7)
C15 0.0340(10) 0.0338(10) 0.0309(9) 0.0006(8) 0.0158(8) 0.0031(8)
C23 0.0354(10) 0.0581(14) 0.0302(10) 0.0049(9) 0.0164(9) -0.0035(9)
C20 0.0312(10) 0.0492(12) 0.0392(11) 0.0081(10) 0.0167(9) 0.0020(9)
C18 0.0454(12) 0.0556(14) 0.0331(10) 0.0094(10) 0.0212(10) -0.0006(10)
C1 0.0483(12) 0.0397(11) 0.0319(10) -0.0035(9) 0.0184(9) -0.0059(9)
C16 0.0337(10) 0.0495(13) 0.0328(10) 0.0054(9) 0.0099(9) 0.0045(9)
C17 0.0512(13) 0.0551(14) 0.0283(10) 0.0151(10) 0.0137(10) 0.0082(11)
C7 0.0502(13) 0.0407(12) 0.0424(12) 0.0123(10) 0.0134(10) 0.0015(10)
C6 0.0425(12) 0.0448(13) 0.0500(13) 0.0112(10) 0.0156(11) 0.0132(10)
C5 0.0491(13) 0.0662(16) 0.0343(12) 0.0113(11) 0.0047(10) 0.0058(12)
C25 0.0437(12) 0.0808(18) 0.0493(13) 0.0001(13) 0.0257(11) 0.0025(12)
C8 0.0368(11) 0.0712(17) 0.0497(13) 0.0177(13) 0.0186(10) -0.0001(11)
C24 0.0546(14) 0.0777(18) 0.0466(13) 0.0022(13) 0.0201(12) -0.0240(14)
C9 0.0593(15) 0.0717(17) 0.0509(14) 0.0032(13) 0.0304(13) 0.0113(14)
C22 0.0599(15) 0.081(2) 0.0604(16) -0.0089(15) 0.0304(13) -0.0273(14)
C11 0.084(2) 0.0446(14) 0.0509(15) 0.0046(12) 0.0052(14) -0.0232(14)
C21 0.0723(18) 0.088(2) 0.0724(18) -0.0210(16) 0.0540(16) -0.0173(15)
C10 0.0647(18) 0.115(3) 0.086(2) 0.034(2) 0.0407(18) -0.0148(17)
C13 0.157(3) 0.0416(15) 0.0655(19) -0.0100(14) 0.032(2) -0.0094(19)
C12 0.085(2) 0.090(3) 0.078(2) -0.004(2) -0.0165(18) -0.041(2)
C4 0.0237(9) 0.0521(12) 0.0329(10) 0.0086(9) 0.0096(8) 0.0017(9)
C14 0.0337(9) 0.0305(9) 0.0235(8) -0.0009(7) 0.0126(8) 0.0008(8)
C3 0.0311(9) 0.0454(11) 0.0250(9) -0.0018(8) 0.0097(8) -0.0063(9)
C2 0.0280(9) 0.0381(10) 0.0281(9) 0.0003(8) 0.0154(8) -0.0032(8)
C19 0.0362(10) 0.0414(11) 0.0275(9) 0.0013(8) 0.0160(8) 0.0004(8)

loop_
_atom_type_symbol
_atom_type_description
_atom_type_scat_dispersion_real
_atom_type_scat_dispersion_imag
_atom_type_scat_source
C C 0.0033 0.0016 'International Tables Vol C Tables 4.2.6.8 and 6.1.1.4'
H H 0.0000 0.0000 'International Tables Vol C Tables 4.2.6.8 and 6.1.1.4'
N N 0.0061 0.0033 'International Tables Vol C Tables 4.2.6.8 and 6.1.1.4'
P P 0.1023 0.0942 'International Tables Vol C Tables 4.2.6.8 and 6.1.1.4'
Zn Zn 0.2839 1.4301 'International Tables Vol C Tables 4.2.6.8 and 6.1.1.4'

loop_
_geom_angle_atom_site_label_1
_geom_angle_atom_site_label_2
_geom_angle_atom_site_label_3
_geom_angle
_geom_angle_site_symmetry_1
_geom_angle_site_symmetry_3
_geom_angle_publ_flag
P1 Zn1 H 109.5(7) . . ?
N1 Zn1 H 125.7(7) . . ?
N1 Zn1 P1 114.88(4) . . ?
N1 Zn1 N2 95.92(7) . . ?
N2 Zn1 H 123.8(7) . . ?
N2 Zn1 P1 76.92(5) . . ?
C7 P1 Zn1 94.07(7) . . ?
C7 P1 C8 103.04(11) . . ?
C8 P1 Zn1 124.89(8) . . ?
C11 P1 Zn1 120.70(10) . . ?
C11 P1 C7 103.24(12) . . ?
C11 P1 C8 105.73(13) . . ?
C14 N1 Zn1 116.91(11) . . ?
C2 N1 Zn1 122.22(13) . . ?
C2 N1 C14 120.27(16) . . ?
C6 N2 Zn1 111.55(14) . . ?
C4 N2 Zn1 123.61(14) . . ?
C4 N2 C6 121.76(18) . . ?
C16 C15 C20 119.99(17) . . ?
C16 C15 C14 118.77(17) . . ?
C14 C15 C20 121.21(17) . . ?
C25 C23 H23 107.6 . . ?
C24 C23 H23 107.6 . . ?
C24 C23 C25 110.35(19) . . ?
C19 C23 H23 107.6 . . ?
C19 C23 C25 110.22(18) . . ?
C19 C23 C24 113.4(2) . . ?
C15 C20 H20 107.3 . . ?
C22 C20 C15 113.69(17) . . ?
C22 C20 H20 107.3 . . ?
C22 C20 C21 110.4(2) . . ?
C21 C20 C15 110.66(19) . . ?
C21 C20 H20 107.3 . . ?
C17 C18 H18 119.1 . . ?
C17 C18 C19 121.71(18) . . ?
C19 C18 H18 119.1 . . ?
H1A C1 H1B 109.5 . . ?
H1A C1 H1C 109.5 . . ?
H1B C1 H1C 109.5 . . ?
C2 C1 H1A 109.5 . . ?
C2 C1 H1B 109.5 . . ?
C2 C1 H1C 109.5 . . ?
C15 C16 H16 119.5 . . ?
C17 C16 C15 120.94(19) . . ?
C17 C16 H16 119.5 . . ?
C18 C17 C16 119.75(19) . . ?
C18 C17 H17 120.1 . . ?
C16 C17 H17 120.1 . . ?
P1 C7 H7A 109.3 . . ?
P1 C7 H7B 109.3 . . ?
H7A C7 H7B 108.0 . . ?
C6 C7 P1 111.66(15) . . ?
C6 C7 H7A 109.3 . . ?
C6 C7 H7B 109.3 . . ?
N2 C6 C7 109.20(17) . . ?
N2 C6 H6A 109.8 . . ?
N2 C6 H6B 109.8 . . ?
C7 C6 H6A 109.8 . . ?
C7 C6 H6B 109.8 . . ?
H6A C6 H6B 108.3 . . ?
H5A C5 H5B 109.5 . . ?
H5A C5 H5C 109.5 . . ?
H5B C5 H5C 109.5 . . ?
C4 C5 H5A 109.5 . . ?
C4 C5 H5B 109.5 . . ?
C4 C5 H5C 109.5 . . ?
C23 C25 H25A 109.5 . . ?
C23 C25 H25B 109.5 . . ?
C23 C25 H25C 109.5 . . ?
H25A C25 H25B 109.5 . . ?
H25A C25 H25C 109.5 . . ?
H25B C25 H25C 109.5 . . ?
P1 C8 H8 107.1 . . ?
C9 C8 P1 110.18(15) . . ?
C9 C8 H8 107.1 . . ?
C9 C8 C10 111.0(2) . . ?
C10 C8 P1 114.1(2) . . ?
C10 C8 H8 107.1 . . ?
C23 C24 H24A 109.5 . . ?
C23 C24 H24B 109.5 . . ?
C23 C24 H24C 109.5 . . ?
H24A C24 H24B 109.5 . . ?
H24A C24 H24C 109.5 . . ?
H24B C24 H24C 109.5 . . ?
C8 C9 H9A 109.5 . . ?
C8 C9 H9B 109.5 . . ?
C8 C9 H9C 109.5 . . ?
H9A C9 H9B 109.5 . . ?
H9A C9 H9C 109.5 . . ?
H9B C9 H9C 109.5 . . ?
C20 C22 H22A 109.5 . . ?
C20 C22 H22B 109.5 . . ?
C20 C22 H22C 109.5 . . ?
H22A C22 H22B 109.5 . . ?
H22A C22 H22C 109.5 . . ?
H22B C22 H22C 109.5 . . ?
P1 C11 H11 109.1 . . ?
C13 C11 P1 107.7(2) . . ?
C13 C11 H11 109.1 . . ?
C12 C11 P1 111.0(2) . . ?
C12 C11 H11 109.1 . . ?
C12 C11 C13 110.7(3) . . ?
C20 C21 H21A 109.5 . . ?
C20 C21 H21B 109.5 . . ?
C20 C21 H21C 109.5 . . ?
H21A C21 H21B 109.5 . . ?
H21A C21 H21C 109.5 . . ?
H21B C21 H21C 109.5 . . ?
C8 C10 H10A 109.5 . . ?
C8 C10 H10B 109.5 . . ?
C8 C10 H10C 109.5 . . ?
H10A C10 H10B 109.5 . . ?
H10A C10 H10C 109.5 . . ?
H10B C10 H10C 109.5 . . ?
C11 C13 H13A 109.5 . . ?
C11 C13 H13B 109.5 . . ?
C11 C13 H13C 109.5 . . ?
H13A C13 H13B 109.5 . . ?
H13A C13 H13C 109.5 . . ?
H13B C13 H13C 109.5 . . ?
C11 C12 H12A 109.5 . . ?
C11 C12 H12B 109.5 . . ?
C11 C12 H12C 109.5 . . ?
H12A C12 H12B 109.5 . . ?
H12A C12 H12C 109.5 . . ?
H12B C12 H12C 109.5 . . ?
N2 C4 C5 121.2(2) . . ?
N2 C4 C3 122.92(18) . . ?
C3 C4 C5 115.9(2) . . ?
C15 C14 N1 119.66(15) . . ?
C15 C14 C19 120.69(17) . . ?
C19 C14 N1 119.52(16) . . ?
C4 C3 H3 114.9 . . ?
C2 C3 C4 130.15(19) . . ?
C2 C3 H3 114.9 . . ?
N1 C2 C1 118.80(16) . . ?
N1 C2 C3 124.67(18) . . ?
C3 C2 C1 116.51(17) . . ?
C18 C19 C23 119.80(17) . . ?
C18 C19 C14 118.13(18) . . ?
C14 C19 C23 121.99(17) . . ?

loop_
_geom_bond_atom_site_label_1
_geom_bond_atom_site_label_2
_geom_bond_distance
_geom_bond_site_symmetry_2
_geom_bond_publ_flag
Zn1 H 1.86(2) . ?
Zn1 P1 2.6467(6) . ?
Zn1 N1 1.9845(16) . ?
Zn1 N2 1.9993(17) . ?
P1 C7 1.848(2) . ?
P1 C8 1.858(2) . ?
P1 C11 1.841(3) . ?
N1 C14 1.437(2) . ?
N1 C2 1.334(2) . ?
N2 C6 1.459(3) . ?
N2 C4 1.311(3) . ?
C15 C20 1.521(3) . ?
C15 C16 1.390(3) . ?
C15 C14 1.402(3) . ?
C23 H23 0.9800 . ?
C23 C25 1.529(3) . ?
C23 C24 1.522(3) . ?
C23 C19 1.521(3) . ?
C20 H20 0.9800 . ?
C20 C22 1.511(3) . ?
C20 C21 1.517(3) . ?
C18 H18 0.9300 . ?
C18 C17 1.377(3) . ?
C18 C19 1.385(3) . ?
C1 H1A 0.9600 . ?
C1 H1B 0.9600 . ?
C1 H1C 0.9600 . ?
C1 C2 1.508(3) . ?
C16 H16 0.9300 . ?
C16 C17 1.385(3) . ?
C17 H17 0.9300 . ?
C7 H7A 0.9700 . ?
C7 H7B 0.9700 . ?
C7 C6 1.536(3) . ?
C6 H6A 0.9700 . ?
C6 H6B 0.9700 . ?
C5 H5A 0.9600 . ?
C5 H5B 0.9600 . ?
C5 H5C 0.9600 . ?
C5 C4 1.525(3) . ?
C25 H25A 0.9600 . ?
C25 H25B 0.9600 . ?
C25 H25C 0.9600 . ?
C8 H8 0.9800 . ?
C8 C9 1.518(4) . ?
C8 C10 1.534(3) . ?
C24 H24A 0.9600 . ?
C24 H24B 0.9600 . ?
C24 H24C 0.9600 . ?
C9 H9A 0.9600 . ?
C9 H9B 0.9600 . ?
C9 H9C 0.9600 . ?
C22 H22A 0.9600 . ?
C22 H22B 0.9600 . ?
C22 H22C 0.9600 . ?
C11 H11 0.9800 . ?
C11 C13 1.532(5) . ?
C11 C12 1.526(4) . ?
C21 H21A 0.9600 . ?
C21 H21B 0.9600 . ?
C21 H21C 0.9600 . ?
C10 H10A 0.9600 . ?
C10 H10B 0.9600 . ?
C10 H10C 0.9600 . ?
C13 H13A 0.9600 . ?
C13 H13B 0.9600 . ?
C13 H13C 0.9600 . ?
C12 H12A 0.9600 . ?
C12 H12B 0.9600 . ?
C12 H12C 0.9600 . ?
C4 C3 1.412(3) . ?
C14 C19 1.414(3) . ?
C3 H3 0.9300 . ?
C3 C2 1.393(3) . ?
